data_4316654
loop_
_publ_author_name
'Pierre Thu\'ery'

_publ_section_title
;
 Second-Sphere Tethering of Rare-Earth Ions to Cucurbit[6]uril by
 Iminodiacetic Acid Involving Carboxylic Group Encapsulation
;
_journal_name_full 'Inorganic Chemistry'
_journal_page_first 9078
_journal_page_last 9085
_journal_paper_doi 10.1021/ic101396a
_journal_volume 49
_journal_year 2010
_chemical_formula_sum 'C44 H64 N28 O32'
_chemical_formula_weight 1497.23
_space_group_IT_number 2
_symmetry_cell_setting triclinic
_symmetry_space_group_name_Hall '-P 1'
_symmetry_space_group_name_H-M 'P -1'
_atom_sites_solution_hydrogens geom
_atom_sites_solution_primary direct
_atom_sites_solution_secondary difmap
_audit_creation_method SHELXL-97
_cell_angle_alpha 86.938(3)
_cell_angle_beta 85.903(3)
_cell_angle_gamma 84.609(2)
_cell_formula_units_Z 2
_cell_length_a 11.8340(6)
_cell_length_b 14.2897(6)
_cell_length_c 17.4260(7)
_cell_measurement_reflns_used 106620
_cell_measurement_temperature 150(2)
_cell_measurement_theta_max 25.68
_cell_measurement_theta_min 2.15
_cell_volume 2923.0(2)
_computing_cell_refinement 'HKL2000 (Otwinowski & Minor, 1997)'
_computing_data_collection 'COLLECT (Nonius, 1998)'
_computing_data_reduction 'HKL2000 (Otwinowski & Minor, 1997)'
_computing_molecular_graphics 'SHELXTL (Sheldrick, 2008)'
_computing_publication_material 'SHELXTL (Sheldrick, 2008); PLATON (Spek, 2003)'
_computing_structure_refinement 'SHELXL-97 (Sheldrick, 2008)'
_computing_structure_solution 'SHELXS-97 (Sheldrick, 2008)'
_diffrn_ambient_temperature 150(2)
_diffrn_measured_fraction_theta_full 0.999
_diffrn_measured_fraction_theta_max 0.999
_diffrn_measurement_device_type 'Nonius Kappa-CCD area-detector diffractometer'
_diffrn_measurement_method 'two \f and six \w scans with 2\% steps (487 frames)'
_diffrn_radiation_monochromator graphite
_diffrn_radiation_source 'fine-focus sealed tube'
_diffrn_radiation_type MoK\a
_diffrn_radiation_wavelength 0.71073
_diffrn_reflns_av_R_equivalents 0.0357
_diffrn_reflns_av_sigmaI/netI 0.0454
_diffrn_reflns_limit_h_max 14
_diffrn_reflns_limit_h_min -14
_diffrn_reflns_limit_k_max 17
_diffrn_reflns_limit_k_min -17
_diffrn_reflns_limit_l_max 21
_diffrn_reflns_limit_l_min -21
_diffrn_reflns_number 106620
_diffrn_reflns_theta_full 25.68
_diffrn_reflns_theta_max 25.68
_diffrn_reflns_theta_min 2.15
_diffrn_standards_decay_% 0
_diffrn_standards_interval_time 0
_diffrn_standards_number 0
_exptl_absorpt_coefficient_mu 0.146
_exptl_absorpt_correction_type none
_exptl_crystal_colour colourless
_exptl_crystal_density_diffrn 1.701
_exptl_crystal_density_method 'not measured'
_exptl_crystal_description irregular
_exptl_crystal_F_000 1560
_exptl_crystal_size_max 0.20
_exptl_crystal_size_mid 0.15
_exptl_crystal_size_min 0.12
_refine_diff_density_max 0.782
_refine_diff_density_min -0.606
_refine_diff_density_rms 0.063
_refine_ls_extinction_method none
_refine_ls_goodness_of_fit_ref 1.036
_refine_ls_hydrogen_treatment constr
_refine_ls_matrix_type full
_refine_ls_number_parameters 984
_refine_ls_number_reflns 11102
_refine_ls_number_restraints 12
_refine_ls_restrained_S_all 1.041
_refine_ls_R_factor_all 0.0638
_refine_ls_R_factor_gt 0.0460
_refine_ls_shift/su_max 0.001
_refine_ls_shift/su_mean 0.000
_refine_ls_structure_factor_coef Fsqd
_refine_ls_weighting_details 'calc w=1/[\s^2^(Fo^2^)+(0.0680P)^2^+1.0292P] where P=(Fo^2^+2Fc^2^)/3'
_refine_ls_weighting_scheme calc
_refine_ls_wR_factor_gt 0.1201
_refine_ls_wR_factor_ref 0.1294
_reflns_number_gt 8627
_reflns_number_total 11102
_reflns_threshold_expression >2sigma(I)
_cod_data_source_file ic101396a_si_001_09.cif
_cod_data_source_block 9
_cod_database_code 4316654

loop_
_symmetry_equiv_pos_as_xyz
'x, y, z'
'-x, -y, -z'

loop_
_atom_site_label
_atom_site_type_symbol
_atom_site_fract_x
_atom_site_fract_y
_atom_site_fract_z
_atom_site_U_iso_or_equiv
_atom_site_adp_type
_atom_site_occupancy
_atom_site_symmetry_multiplicity
_atom_site_calc_flag
_atom_site_refinement_flags
_atom_site_disorder_assembly
_atom_site_disorder_group
O1 O 0.44517(14) 0.51693(15) 0.09717(10) 0.0482(5) Uani 1 1 d . . .
H1 H 0.5153 0.5025 0.0632 0.058 Uiso 1 1 d R . .
O2 O 0.36255(14) 0.51905(14) -0.01467(9) 0.0449(4) Uani 1 1 d . . .
O3 O -0.02388(14) 0.74605(11) 0.12848(10) 0.0392(4) Uani 1 1 d . . .
H3 H -0.0097 0.7804 0.0781 0.047 Uiso 1 1 d R . .
O4 O 0.01908(13) 0.60477(11) 0.18135(9) 0.0352(4) Uani 1 1 d . . .
O5 O 0.17313(12) 0.42269(10) -0.07652(9) 0.0294(3) Uani 1 1 d . . .
O6 O 0.65457(12) 0.34359(11) -0.22703(9) 0.0318(3) Uani 1 1 d . . .
O7 O 0.24394(13) 0.28861(12) 0.09961(9) 0.0367(4) Uani 1 1 d . . .
O8 O 0.73167(13) 0.23670(11) -0.04695(9) 0.0356(4) Uani 1 1 d . . .
O9 O 0.33690(12) 0.40714(11) 0.24560(9) 0.0316(3) Uani 1 1 d . . .
O10 O 0.82959(12) 0.35086(10) 0.10907(8) 0.0304(3) Uani 1 1 d . . .
O11 O 0.12784(14) 0.97760(13) 0.44165(9) 0.0434(4) Uani 1 1 d . . .
H11 H 0.0593 0.9933 0.4407 0.052 Uiso 1 1 d R . .
O12 O 0.09084(14) 0.98405(14) 0.56948(9) 0.0471(5) Uani 1 1 d . . .
O13 O 0.44591(13) 1.09451(11) 0.72126(9) 0.0344(4) Uani 1 1 d . . .
H13 H 0.4470 1.1388 0.6809 0.041 Uiso 1 1 d R . .
O14 O 0.40184(14) 0.94796(11) 0.73873(9) 0.0370(4) Uani 1 1 d . . .
O15 O 0.16732(12) 0.86067(11) 0.71577(9) 0.0341(4) Uani 1 1 d . . .
O16 O -0.32999(12) 0.90898(10) 0.62895(9) 0.0303(3) Uani 1 1 d . . .
O17 O 0.24866(13) 0.73539(12) 0.55151(9) 0.0382(4) Uani 1 1 d . . .
O18 O -0.24328(13) 0.78214(11) 0.45934(9) 0.0336(4) Uani 1 1 d . . .
O19 O 0.33691(13) 0.84806(11) 0.37052(9) 0.0333(4) Uani 1 1 d . . .
O20 O -0.16721(13) 0.88715(12) 0.28622(10) 0.0410(4) Uani 1 1 d . . .
O21A O 0.6300(8) 0.5019(6) 0.4872(10) 0.074(4) Uani 0.291(11) 1 d PU . .
O21B O 0.6675(6) 0.4856(5) 0.4377(4) 0.107(3) Uani 0.709(11) 1 d P . .
O22A O 0.7679(19) 0.5177(11) 0.4076(7) 0.114(5) Uani 0.291(11) 1 d PU . .
O22B O 0.8369(4) 0.5148(3) 0.4258(3) 0.0834(18) Uani 0.709(11) 1 d P . .
O23A O 0.7833(13) 0.5329(10) 0.5252(10) 0.087(6) Uani 0.291(11) 1 d P . .
O23B O 0.7397(10) 0.5396(5) 0.5307(4) 0.120(3) Uani 0.709(11) 1 d P . .
O24A O 0.8315(4) -0.0687(6) -0.0580(3) 0.042(2) Uani 0.366(9) 1 d P . .
O24B O 0.8483(3) -0.0059(4) -0.0461(2) 0.0604(15) Uani 0.634(9) 1 d P . .
O25A O 0.8014(8) 0.0223(5) 0.0371(4) 0.062(3) Uani 0.366(9) 1 d P . .
O25B O 0.7337(4) -0.0107(2) 0.05611(17) 0.0445(11) Uani 0.634(9) 1 d P . .
O26 O 0.66720(16) 0.00893(13) -0.05189(12) 0.0511(5) Uani 1 1 d . . .
O27 O 0.04447(14) 0.39184(12) 0.12603(10) 0.0400(4) Uani 1 1 d . . .
H27A H 0.1049 0.3450 0.1134 0.048 Uiso 1 1 d R . .
H27B H -0.0221 0.3658 0.1268 0.048 Uiso 1 1 d R . .
O28 O 0.01483(16) 0.85666(13) 0.01012(12) 0.0558(5) Uani 1 1 d . . .
H28A H -0.0439 0.9021 -0.0050 0.067 Uiso 1 1 d R . .
H28B H 0.0712 0.8970 0.0096 0.067 Uiso 1 1 d R . .
O29 O 0.11947(15) 0.49432(12) 0.30183(10) 0.0456(4) Uani 1 1 d . . .
H29A H 0.1003 0.5214 0.2562 0.055 Uiso 1 1 d R . .
H29B H 0.1947 0.4831 0.2918 0.055 Uiso 1 1 d R . .
O30 O 0.49161(16) 0.80999(14) 0.59425(15) 0.0681(7) Uani 1 1 d . . .
H30A H 0.5634 0.8369 0.5981 0.082 Uiso 1 1 d R . .
H30B H 0.5081 0.7710 0.5540 0.082 Uiso 1 1 d R . .
O31 O 0.42538(15) 1.23787(11) 0.62500(10) 0.0408(4) Uani 1 1 d . . .
H31A H 0.3702 1.2335 0.5894 0.049 Uiso 1 1 d R . .
H31B H 0.4859 1.2577 0.5932 0.049 Uiso 1 1 d R . .
O32 O 0.4910(2) 0.65498(17) 0.51208(18) 0.0936(10) Uani 1 1 d . . .
H32A H 0.5410 0.6029 0.4927 0.112 Uiso 1 1 d R . .
H32B H 0.4159 0.6316 0.5262 0.112 Uiso 1 1 d R . .
N1 N 0.14733(15) 0.53913(14) 0.05513(11) 0.0327(4) Uani 1 1 d . . .
H1A H 0.1706 0.5242 0.0062 0.039 Uiso 1 1 d R . .
H1B H 0.1017 0.4969 0.0751 0.039 Uiso 1 1 d R . .
N2 N 0.27493(15) 0.42964(12) -0.19501(10) 0.0278(4) Uani 1 1 d . . .
N3 N 0.30933(15) 0.30494(12) -0.11594(10) 0.0270(4) Uani 1 1 d . . .
N4 N 0.49703(15) 0.26782(12) -0.18223(10) 0.0279(4) Uani 1 1 d . . .
N5 N 0.47074(15) 0.40230(12) -0.25082(10) 0.0279(4) Uani 1 1 d . . .
N6 N 0.35348(15) 0.21484(13) 0.00166(10) 0.0288(4) Uani 1 1 d . . .
N7 N 0.42019(15) 0.21100(13) 0.11743(10) 0.0287(4) Uani 1 1 d . . .
N8 N 0.61485(14) 0.19487(12) 0.05924(10) 0.0265(4) Uani 1 1 d . . .
N9 N 0.54701(14) 0.20160(12) -0.05707(10) 0.0261(4) Uani 1 1 d . . .
N10 N 0.48545(14) 0.29410(12) 0.22147(10) 0.0268(4) Uani 1 1 d . . .
N11 N 0.52329(15) 0.42884(12) 0.26726(10) 0.0281(4) Uani 1 1 d . . .
N12 N 0.72339(14) 0.40208(12) 0.21777(10) 0.0263(4) Uani 1 1 d . . .
N13 N 0.67992(14) 0.27391(12) 0.16458(10) 0.0259(4) Uani 1 1 d . . .
N14 N 0.31497(15) 0.94070(12) 0.59880(10) 0.0275(4) Uani 1 1 d . . .
H14A H 0.2541 0.9289 0.6356 0.033 Uiso 1 1 d R . .
H14B H 0.3682 0.8850 0.6021 0.033 Uiso 1 1 d R . .
N15 N -0.01540(15) 0.91314(13) 0.76047(11) 0.0319(4) Uani 1 1 d . . .
N16 N 0.01193(15) 0.77801(13) 0.70192(11) 0.0310(4) Uani 1 1 d . . .
N17 N -0.18547(15) 0.79862(12) 0.66526(10) 0.0282(4) Uani 1 1 d . . .
N18 N -0.21406(15) 0.93190(13) 0.72648(10) 0.0290(4) Uani 1 1 d . . .
N19 N 0.06873(15) 0.69160(13) 0.58773(11) 0.0309(4) Uani 1 1 d . . .
N20 N 0.13008(15) 0.68590(13) 0.46506(11) 0.0310(4) Uani 1 1 d . . .
N21 N -0.06659(15) 0.70450(13) 0.42775(10) 0.0300(4) Uani 1 1 d . . .
N22 N -0.12568(15) 0.71485(12) 0.55060(10) 0.0287(4) Uani 1 1 d . . .
N23 N 0.18183(15) 0.77022(13) 0.34575(10) 0.0296(4) Uani 1 1 d . . .
N24 N 0.21960(15) 0.89740(13) 0.27277(10) 0.0299(4) Uani 1 1 d . . .
N25 N 0.01713(15) 0.91726(13) 0.24649(11) 0.0325(4) Uani 1 1 d . . .
N26 N -0.01282(15) 0.77943(13) 0.30529(11) 0.0316(4) Uani 1 1 d . . .
N27 N 0.7430(2) 0.51652(14) 0.46816(15) 0.0451(5) Uani 1 1 d . . .
N28 N 0.75404(19) -0.00593(14) -0.01699(13) 0.0410(5) Uani 1 1 d . . .
C1 C 0.24770(18) 0.53610(18) 0.10282(13) 0.0343(5) Uani 1 1 d . . .
H1C H 0.2449 0.5942 0.1295 0.041 Uiso 1 1 calc R . .
H1D H 0.2441 0.4847 0.1413 0.041 Uiso 1 1 calc R . .
C2 C 0.35723(19) 0.52327(17) 0.05497(13) 0.0338(5) Uani 1 1 d . . .
C3 C 0.08028(19) 0.63208(16) 0.04888(13) 0.0321(5) Uani 1 1 d . . .
H3A H 0.0230 0.6297 0.0121 0.039 Uiso 1 1 calc R . .
H3B H 0.1302 0.6795 0.0300 0.039 Uiso 1 1 calc R . .
C4 C 0.02346(18) 0.65908(16) 0.12534(13) 0.0308(5) Uani 1 1 d . . .
C5 C 0.24548(17) 0.39012(14) -0.12410(12) 0.0256(4) Uani 1 1 d . . .
C6 C 0.35763(18) 0.37020(14) -0.24013(12) 0.0269(4) Uani 1 1 d . . .
H6 H 0.3288 0.3565 -0.2893 0.032 Uiso 1 1 calc R . .
C7 C 0.37503(18) 0.27994(15) -0.18710(12) 0.0268(4) Uani 1 1 d . . .
H7 H 0.3470 0.2257 -0.2095 0.032 Uiso 1 1 calc R . .
C8 C 0.55184(18) 0.33913(15) -0.22002(12) 0.0272(5) Uani 1 1 d . . .
C9 C 0.27535(18) 0.23460(15) -0.05819(13) 0.0294(5) Uani 1 1 d . . .
H9A H 0.2012 0.2558 -0.0348 0.035 Uiso 1 1 calc R . .
H9B H 0.2678 0.1767 -0.0833 0.035 Uiso 1 1 calc R . .
C10 C 0.55643(18) 0.19182(15) -0.13970(12) 0.0286(5) Uani 1 1 d . . .
H10A H 0.6362 0.1877 -0.1574 0.034 Uiso 1 1 calc R . .
H10B H 0.5268 0.1333 -0.1508 0.034 Uiso 1 1 calc R . .
C11 C 0.33076(18) 0.24335(15) 0.07469(13) 0.0286(5) Uani 1 1 d . . .
C12 C 0.46135(17) 0.15784(14) -0.00808(12) 0.0264(4) Uani 1 1 d . . .
H12 H 0.4510 0.0948 -0.0244 0.032 Uiso 1 1 calc R . .
C13 C 0.50748(17) 0.15420(14) 0.07309(12) 0.0264(4) Uani 1 1 d . . .
H13A H 0.5177 0.0896 0.0949 0.032 Uiso 1 1 calc R . .
C14 C 0.64071(18) 0.21359(14) -0.01750(12) 0.0272(5) Uani 1 1 d . . .
C15 C 0.41821(18) 0.22210(15) 0.19958(12) 0.0279(5) Uani 1 1 d . . .
H15A H 0.3400 0.2369 0.2190 0.033 Uiso 1 1 calc R . .
H15B H 0.4455 0.1626 0.2242 0.033 Uiso 1 1 calc R . .
C16 C 0.69752(17) 0.19311(14) 0.11677(12) 0.0272(4) Uani 1 1 d . . .
H16A H 0.7732 0.1913 0.0912 0.033 Uiso 1 1 calc R . .
H16B H 0.6933 0.1362 0.1493 0.033 Uiso 1 1 calc R . .
C17 C 0.43845(18) 0.38032(15) 0.24448(12) 0.0261(4) Uani 1 1 d . . .
C18 C 0.60510(17) 0.27840(14) 0.23452(12) 0.0253(4) Uani 1 1 d . . .
H18 H 0.6210 0.2237 0.2698 0.030 Uiso 1 1 calc R . .
C19 C 0.63093(17) 0.37120(15) 0.26959(12) 0.0268(4) Uani 1 1 d . . .
H19 H 0.6541 0.3601 0.3224 0.032 Uiso 1 1 calc R . .
C20 C 0.75078(17) 0.34349(14) 0.15850(12) 0.0258(4) Uani 1 1 d . . .
C21 C 0.50074(19) 0.51925(15) 0.30236(12) 0.0293(5) Uani 1 1 d . . .
H21A H 0.4207 0.5282 0.3192 0.035 Uiso 1 1 calc R . .
H21B H 0.5442 0.5186 0.3476 0.035 Uiso 1 1 calc R . .
C22 C 0.78242(18) 0.48448(14) 0.22657(13) 0.0270(4) Uani 1 1 d . . .
H22A H 0.8581 0.4753 0.2013 0.032 Uiso 1 1 calc R . .
H22B H 0.7907 0.4912 0.2809 0.032 Uiso 1 1 calc R . .
C23 C 0.28074(19) 0.94489(16) 0.51803(12) 0.0310(5) Uani 1 1 d . . .
H23A H 0.3230 0.9905 0.4876 0.037 Uiso 1 1 calc R . .
H23B H 0.3002 0.8839 0.4963 0.037 Uiso 1 1 calc R . .
C24 C 0.15680(19) 0.97150(16) 0.51321(13) 0.0322(5) Uani 1 1 d . . .
C25 C 0.36323(19) 1.02790(15) 0.61811(12) 0.0290(5) Uani 1 1 d . . .
H25A H 0.3056 1.0806 0.6143 0.035 Uiso 1 1 calc R . .
H25B H 0.4262 1.0402 0.5814 0.035 Uiso 1 1 calc R . .
C26 C 0.40419(18) 1.01932(15) 0.69840(13) 0.0289(5) Uani 1 1 d . . .
C27 C 0.06485(18) 0.85225(16) 0.72448(12) 0.0300(5) Uani 1 1 d . . .
C28 C -0.12673(18) 0.87770(16) 0.76856(13) 0.0300(5) Uani 1 1 d . . .
H28 H -0.1520 0.8673 0.8229 0.036 Uiso 1 1 calc R . .
C29 C -0.10808(18) 0.78395(16) 0.72680(12) 0.0292(5) Uani 1 1 d . . .
H29 H -0.1263 0.7304 0.7615 0.035 Uiso 1 1 calc R . .
C30 C -0.25008(17) 0.88315(15) 0.66874(12) 0.0268(4) Uani 1 1 d . . .
C31 C 0.07398(19) 0.69612(16) 0.66957(13) 0.0330(5) Uani 1 1 d . . .
H31C H 0.1531 0.6951 0.6811 0.040 Uiso 1 1 calc R . .
H31D H 0.0443 0.6404 0.6945 0.040 Uiso 1 1 calc R . .
C32 C -0.20739(18) 0.72517(15) 0.61580(13) 0.0286(5) Uani 1 1 d . . .
H32C H -0.2066 0.6659 0.6458 0.034 Uiso 1 1 calc R . .
H32D H -0.2828 0.7390 0.5973 0.034 Uiso 1 1 calc R . .
C33 C 0.15883(18) 0.70755(15) 0.53603(13) 0.0295(5) Uani 1 1 d . . .
C34 C -0.02202(18) 0.65199(15) 0.55282(13) 0.0289(5) Uani 1 1 d . . .
H34 H -0.0363 0.5899 0.5760 0.035 Uiso 1 1 calc R . .
C35 C 0.02077(18) 0.64705(15) 0.46712(13) 0.0299(5) Uani 1 1 d . . .
H35 H 0.0287 0.5822 0.4504 0.036 Uiso 1 1 calc R . .
C36 C -0.15400(18) 0.73804(14) 0.47734(13) 0.0280(5) Uani 1 1 d . . .
C37 C 0.20766(19) 0.68859(16) 0.39668(13) 0.0316(5) Uani 1 1 d . . .
H37A H 0.2847 0.6890 0.4122 0.038 Uiso 1 1 calc R . .
H37B H 0.2040 0.6321 0.3689 0.038 Uiso 1 1 calc R . .
C38 C -0.07421(19) 0.70716(16) 0.34526(13) 0.0329(5) Uani 1 1 d . . .
H38A H -0.0446 0.6466 0.3261 0.039 Uiso 1 1 calc R . .
H38B H -0.1536 0.7175 0.3340 0.039 Uiso 1 1 calc R . .
C39 C 0.25440(18) 0.83933(15) 0.33413(12) 0.0284(5) Uani 1 1 d . . .
C40 C 0.10754(18) 0.76933(16) 0.28327(12) 0.0298(5) Uani 1 1 d . . .
H40 H 0.1279 0.7146 0.2519 0.036 Uiso 1 1 calc R . .
C41 C 0.12672(18) 0.86279(16) 0.23620(13) 0.0313(5) Uani 1 1 d . . .
H41 H 0.1471 0.8516 0.1817 0.038 Uiso 1 1 calc R . .
C42 C -0.06553(19) 0.86374(17) 0.28027(12) 0.0323(5) Uani 1 1 d . . .
C43 C 0.27408(18) 0.98050(15) 0.24737(13) 0.0310(5) Uani 1 1 d . . .
H43A H 0.2816 0.9838 0.1915 0.037 Uiso 1 1 calc R . .
H43B H 0.3501 0.9748 0.2656 0.037 Uiso 1 1 calc R . .
C44 C -0.0134(2) 1.00425(17) 0.20310(13) 0.0343(5) Uani 1 1 d . . .
H44A H 0.0253 1.0018 0.1522 0.041 Uiso 1 1 calc R . .
H44B H -0.0946 1.0098 0.1969 0.041 Uiso 1 1 calc R . .

loop_
_atom_site_aniso_label
_atom_site_aniso_U_11
_atom_site_aniso_U_22
_atom_site_aniso_U_33
_atom_site_aniso_U_23
_atom_site_aniso_U_13
_atom_site_aniso_U_12
O1 0.0247(9) 0.0863(14) 0.0330(9) -0.0092(9) -0.0013(7) 0.0008(9)
O2 0.0272(9) 0.0761(13) 0.0317(9) -0.0088(9) 0.0003(7) -0.0039(8)
O3 0.0408(10) 0.0376(9) 0.0391(9) -0.0042(7) -0.0087(7) 0.0027(7)
O4 0.0331(9) 0.0421(9) 0.0298(8) -0.0003(7) -0.0008(7) -0.0017(7)
O5 0.0239(8) 0.0303(8) 0.0336(8) -0.0037(6) 0.0003(6) -0.0003(6)
O6 0.0235(8) 0.0374(8) 0.0337(8) -0.0035(7) 0.0009(6) 0.0008(6)
O7 0.0249(8) 0.0453(9) 0.0374(9) -0.0025(7) 0.0000(7) 0.0087(7)
O8 0.0270(8) 0.0458(9) 0.0350(9) -0.0011(7) 0.0010(7) -0.0111(7)
O9 0.0229(8) 0.0348(8) 0.0353(8) 0.0012(7) 0.0021(6) 0.0018(6)
O10 0.0251(8) 0.0347(8) 0.0310(8) -0.0017(6) 0.0033(6) -0.0047(6)
O11 0.0274(9) 0.0714(12) 0.0307(9) -0.0021(8) -0.0055(7) 0.0025(8)
O12 0.0306(9) 0.0792(13) 0.0297(9) -0.0018(9) -0.0047(7) 0.0054(9)
O13 0.0367(9) 0.0335(8) 0.0342(9) -0.0037(7) -0.0083(7) -0.0041(7)
O14 0.0378(9) 0.0364(9) 0.0369(9) 0.0041(7) -0.0065(7) -0.0037(7)
O15 0.0220(8) 0.0452(9) 0.0342(9) 0.0042(7) -0.0023(6) -0.0010(7)
O16 0.0255(8) 0.0302(8) 0.0352(8) 0.0015(6) -0.0060(6) -0.0014(6)
O17 0.0252(9) 0.0503(10) 0.0399(9) -0.0024(8) -0.0024(7) -0.0071(7)
O18 0.0261(8) 0.0366(9) 0.0365(9) 0.0005(7) -0.0022(7) 0.0042(7)
O19 0.0251(8) 0.0407(9) 0.0346(8) -0.0040(7) -0.0030(7) -0.0038(7)
O20 0.0236(9) 0.0532(10) 0.0443(10) 0.0031(8) 0.0003(7) 0.0016(7)
O21A 0.059(5) 0.045(4) 0.118(8) -0.030(5) 0.004(5) -0.004(3)
O21B 0.090(4) 0.140(5) 0.103(5) 0.042(4) -0.065(4) -0.062(4)
O22A 0.154(11) 0.141(8) 0.050(6) -0.010(5) 0.022(6) -0.044(8)
O22B 0.050(3) 0.053(2) 0.140(4) 0.019(2) 0.022(2) 0.0013(17)
O23A 0.110(9) 0.053(7) 0.117(13) 0.037(7) -0.098(10) -0.052(7)
O23B 0.230(9) 0.081(4) 0.050(3) -0.037(3) -0.021(4) 0.009(5)
O24A 0.038(3) 0.053(5) 0.034(3) -0.009(2) 0.001(2) 0.006(3)
O24B 0.0357(19) 0.071(3) 0.070(2) 0.009(2) 0.0129(16) 0.0030(18)
O25A 0.079(6) 0.057(4) 0.051(4) -0.019(3) -0.020(4) 0.006(4)
O25B 0.063(3) 0.0337(17) 0.0364(17) -0.0034(12) 0.0014(15) -0.0049(16)
O26 0.0391(11) 0.0449(10) 0.0678(13) 0.0112(9) -0.0061(9) -0.0019(8)
O27 0.0257(8) 0.0401(9) 0.0535(11) -0.0042(8) -0.0007(7) -0.0004(7)
O28 0.0445(11) 0.0490(11) 0.0727(14) 0.0136(10) -0.0089(10) -0.0025(9)
O29 0.0394(10) 0.0486(10) 0.0441(10) 0.0096(8) 0.0063(8) 0.0085(8)
O30 0.0334(11) 0.0592(12) 0.1153(19) -0.0445(13) -0.0147(11) 0.0068(9)
O31 0.0455(10) 0.0399(9) 0.0382(9) -0.0033(7) -0.0041(8) -0.0080(8)
O32 0.0679(16) 0.0685(15) 0.145(3) -0.0481(16) 0.0497(16) -0.0292(12)
N1 0.0257(10) 0.0426(11) 0.0301(10) -0.0055(8) -0.0006(8) -0.0040(8)
N2 0.0248(9) 0.0279(9) 0.0293(10) -0.0006(7) 0.0005(7) 0.0031(7)
N3 0.0240(9) 0.0268(9) 0.0291(9) 0.0002(7) 0.0003(7) 0.0008(7)
N4 0.0230(9) 0.0289(9) 0.0305(10) -0.0001(7) -0.0008(7) 0.0028(7)
N5 0.0233(9) 0.0295(9) 0.0302(10) -0.0008(7) -0.0009(7) -0.0001(7)
N6 0.0214(9) 0.0327(10) 0.0315(10) 0.0006(8) -0.0028(7) 0.0020(7)
N7 0.0211(9) 0.0340(10) 0.0301(10) -0.0003(8) -0.0012(7) 0.0011(7)
N8 0.0201(9) 0.0313(9) 0.0279(9) 0.0010(7) -0.0014(7) -0.0034(7)
N9 0.0217(9) 0.0279(9) 0.0286(9) -0.0020(7) -0.0013(7) -0.0020(7)
N10 0.0202(9) 0.0279(9) 0.0317(10) -0.0007(7) -0.0005(7) -0.0004(7)
N11 0.0233(9) 0.0284(9) 0.0317(10) -0.0019(7) 0.0001(7) 0.0009(7)
N12 0.0241(9) 0.0279(9) 0.0271(9) -0.0018(7) -0.0007(7) -0.0030(7)
N13 0.0230(9) 0.0273(9) 0.0271(9) -0.0010(7) 0.0014(7) -0.0025(7)
N14 0.0258(9) 0.0279(9) 0.0290(9) -0.0004(7) -0.0036(7) -0.0021(7)
N15 0.0225(9) 0.0389(10) 0.0342(10) -0.0020(8) -0.0009(8) -0.0020(8)
N16 0.0207(9) 0.0384(10) 0.0329(10) -0.0009(8) 0.0005(7) 0.0008(8)
N17 0.0243(9) 0.0306(9) 0.0293(9) 0.0011(8) -0.0036(7) -0.0008(7)
N18 0.0228(9) 0.0325(10) 0.0314(10) -0.0026(8) -0.0028(7) 0.0003(7)
N19 0.0228(9) 0.0362(10) 0.0329(10) -0.0005(8) 0.0004(7) -0.0012(8)
N20 0.0229(9) 0.0354(10) 0.0347(10) -0.0036(8) 0.0015(8) -0.0038(8)
N21 0.0246(9) 0.0332(10) 0.0318(10) -0.0043(8) -0.0001(7) 0.0003(8)
N22 0.0228(9) 0.0304(9) 0.0311(10) 0.0021(8) 0.0008(7) 0.0023(7)
N23 0.0241(9) 0.0331(10) 0.0316(10) -0.0035(8) -0.0025(7) -0.0019(7)
N24 0.0248(9) 0.0348(10) 0.0307(10) -0.0045(8) -0.0021(7) -0.0048(8)
N25 0.0238(10) 0.0380(10) 0.0351(10) -0.0016(8) -0.0006(8) -0.0009(8)
N26 0.0215(9) 0.0387(10) 0.0343(10) -0.0024(8) 0.0004(7) -0.0028(8)
N27 0.0473(15) 0.0320(11) 0.0580(17) 0.0008(11) -0.0197(13) -0.0027(10)
N28 0.0476(14) 0.0308(10) 0.0441(13) 0.0064(9) -0.0026(11) -0.0065(9)
C1 0.0257(12) 0.0456(13) 0.0315(12) -0.0019(10) -0.0024(9) -0.0018(10)
C2 0.0272(12) 0.0428(13) 0.0319(13) -0.0044(10) -0.0019(9) -0.0040(10)
C3 0.0273(12) 0.0388(12) 0.0308(12) -0.0013(10) -0.0015(9) -0.0062(9)
C4 0.0238(11) 0.0378(12) 0.0318(12) -0.0054(10) -0.0057(9) -0.0024(9)
C5 0.0193(10) 0.0271(10) 0.0312(11) -0.0031(9) -0.0037(8) -0.0034(8)
C6 0.0242(11) 0.0280(11) 0.0284(11) -0.0040(9) -0.0031(8) 0.0004(8)
C7 0.0239(11) 0.0278(11) 0.0289(11) -0.0049(9) -0.0034(8) 0.0001(8)
C8 0.0265(12) 0.0289(11) 0.0255(11) -0.0065(9) -0.0008(8) 0.0033(9)
C9 0.0224(11) 0.0305(11) 0.0353(12) 0.0015(9) -0.0040(9) -0.0023(9)
C10 0.0248(11) 0.0286(11) 0.0312(11) -0.0034(9) -0.0009(9) 0.0038(9)
C11 0.0226(11) 0.0278(11) 0.0343(12) 0.0029(9) 0.0003(9) -0.0014(9)
C12 0.0209(10) 0.0236(10) 0.0347(11) -0.0003(9) -0.0034(8) -0.0009(8)
C13 0.0206(10) 0.0246(10) 0.0337(11) -0.0008(9) -0.0010(8) -0.0005(8)
C14 0.0261(11) 0.0234(10) 0.0315(11) -0.0013(9) -0.0009(9) 0.0001(8)
C15 0.0230(11) 0.0300(11) 0.0296(11) 0.0033(9) 0.0025(8) -0.0031(8)
C16 0.0215(11) 0.0267(10) 0.0327(11) -0.0020(9) -0.0017(8) 0.0017(8)
C17 0.0253(11) 0.0298(11) 0.0217(10) 0.0045(8) 0.0021(8) -0.0001(9)
C18 0.0195(10) 0.0275(10) 0.0276(11) 0.0042(8) -0.0008(8) 0.0009(8)
C19 0.0240(11) 0.0304(11) 0.0251(11) 0.0018(9) -0.0018(8) 0.0009(8)
C20 0.0214(10) 0.0278(10) 0.0276(11) 0.0022(9) -0.0039(8) 0.0001(8)
C21 0.0285(12) 0.0316(11) 0.0265(11) -0.0028(9) 0.0029(9) 0.0007(9)
C22 0.0216(11) 0.0267(10) 0.0328(11) -0.0008(9) -0.0049(8) -0.0005(8)
C23 0.0303(12) 0.0370(12) 0.0262(11) -0.0028(9) -0.0041(9) -0.0033(9)
C24 0.0308(12) 0.0385(12) 0.0274(12) -0.0006(9) -0.0043(9) -0.0027(10)
C25 0.0289(11) 0.0277(11) 0.0306(11) -0.0014(9) -0.0015(9) -0.0040(9)
C26 0.0235(11) 0.0300(11) 0.0324(12) -0.0025(9) -0.0010(9) 0.0012(9)
C27 0.0252(12) 0.0393(12) 0.0246(11) 0.0071(9) -0.0036(8) -0.0012(9)
C28 0.0229(11) 0.0389(12) 0.0273(11) 0.0028(9) 0.0004(8) -0.0020(9)
C29 0.0240(11) 0.0356(12) 0.0267(11) 0.0056(9) 0.0003(8) -0.0014(9)
C30 0.0217(11) 0.0297(11) 0.0279(11) 0.0036(9) 0.0029(8) -0.0034(8)
C31 0.0268(12) 0.0370(12) 0.0334(12) 0.0059(10) -0.0044(9) 0.0052(9)
C32 0.0214(11) 0.0289(11) 0.0348(12) 0.0004(9) 0.0014(9) -0.0025(8)
C33 0.0251(11) 0.0267(11) 0.0355(12) 0.0012(9) 0.0000(9) 0.0017(9)
C34 0.0227(11) 0.0230(10) 0.0399(12) 0.0012(9) 0.0009(9) 0.0002(8)
C35 0.0248(11) 0.0241(10) 0.0405(13) -0.0044(9) -0.0002(9) -0.0010(8)
C36 0.0264(11) 0.0240(10) 0.0340(12) -0.0021(9) -0.0007(9) -0.0049(9)
C37 0.0239(11) 0.0340(12) 0.0354(12) -0.0026(10) 0.0022(9) 0.0019(9)
C38 0.0256(11) 0.0393(12) 0.0350(12) -0.0076(10) -0.0013(9) -0.0065(9)
C39 0.0239(11) 0.0345(11) 0.0263(11) -0.0072(9) 0.0026(9) 0.0000(9)
C40 0.0239(11) 0.0375(12) 0.0286(11) -0.0085(9) 0.0010(9) -0.0035(9)
C41 0.0249(11) 0.0386(12) 0.0306(12) -0.0079(10) -0.0005(9) -0.0020(9)
C42 0.0277(12) 0.0440(13) 0.0256(11) -0.0053(10) -0.0011(9) -0.0032(10)
C43 0.0223(11) 0.0368(12) 0.0330(12) -0.0041(10) 0.0030(9) -0.0003(9)
C44 0.0279(12) 0.0445(13) 0.0307(12) -0.0009(10) -0.0058(9) -0.0021(10)

loop_
_atom_type_symbol
_atom_type_description
_atom_type_scat_dispersion_real
_atom_type_scat_dispersion_imag
_atom_type_scat_source
C C 0.0033 0.0016 'International Tables Vol C Tables 4.2.6.8 and 6.1.1.4'
H H 0.0000 0.0000 'International Tables Vol C Tables 4.2.6.8 and 6.1.1.4'
N N 0.0061 0.0033 'International Tables Vol C Tables 4.2.6.8 and 6.1.1.4'
O O 0.0106 0.0060 'International Tables Vol C Tables 4.2.6.8 and 6.1.1.4'

loop_
_geom_angle_atom_site_label_1
_geom_angle_atom_site_label_2
_geom_angle_atom_site_label_3
_geom_angle
_geom_angle_site_symmetry_1
_geom_angle_site_symmetry_3
_geom_angle_publ_flag
C2 O1 H1 108.5 . . ?
C4 O3 H3 109.7 . . ?
C24 O11 H11 109.6 . . ?
C26 O13 H13 108.6 . . ?
H27A O27 H27B 108.7 . . ?
H28A O28 H28B 96.9 . . ?
H29A O29 H29B 99.5 . . ?
H30A O30 H30B 102.3 . . ?
H31A O31 H31B 101.6 . . ?
H32A O32 H32B 107.6 . . ?
C3 N1 C1 114.96(18) . . ?
C3 N1 H1A 106.0 . . ?
C1 N1 H1A 109.9 . . ?
C3 N1 H1B 108.6 . . ?
C1 N1 H1B 108.5 . . ?
H1A N1 H1B 108.7 . . ?
C5 N2 C22 123.40(17) . 2_665 ?
C5 N2 C6 113.28(17) . . ?
C22 N2 C6 122.72(17) 2_665 . ?
C5 N3 C9 120.59(17) . . ?
C5 N3 C7 111.94(17) . . ?
C9 N3 C7 122.12(17) . . ?
C8 N4 C10 122.41(18) . . ?
C8 N4 C7 113.09(17) . . ?
C10 N4 C7 124.45(18) . . ?
C8 N5 C21 122.60(18) . 2_665 ?
C8 N5 C6 112.40(17) . . ?
C21 N5 C6 123.66(17) 2_665 . ?
C11 N6 C9 123.25(18) . . ?
C11 N6 C12 112.71(17) . . ?
C9 N6 C12 123.94(18) . . ?
C11 N7 C15 122.46(17) . . ?
C11 N7 C13 112.14(17) . . ?
C15 N7 C13 124.86(17) . . ?
C14 N8 C13 112.09(17) . . ?
C14 N8 C16 123.03(17) . . ?
C13 N8 C16 123.08(17) . . ?
C14 N9 C12 111.30(17) . . ?
C14 N9 C10 121.20(17) . . ?
C12 N9 C10 121.55(17) . . ?
C17 N10 C15 122.82(17) . . ?
C17 N10 C18 112.42(17) . . ?
C15 N10 C18 123.93(17) . . ?
C17 N11 C19 112.29(17) . . ?
C17 N11 C21 122.36(18) . . ?
C19 N11 C21 123.78(18) . . ?
C20 N12 C22 122.37(17) . . ?
C20 N12 C19 112.49(17) . . ?
C22 N12 C19 125.14(17) . . ?
C20 N13 C16 122.15(17) . . ?
C20 N13 C18 112.09(17) . . ?
C16 N13 C18 124.13(17) . . ?
C25 N14 C23 112.21(17) . . ?
C25 N14 H14A 108.6 . . ?
C23 N14 H14A 112.9 . . ?
C25 N14 H14B 113.6 . . ?
C23 N14 H14B 104.3 . . ?
H14A N14 H14B 105.1 . . ?
C27 N15 C44 122.53(19) . 2_576 ?
C27 N15 C28 112.45(18) . . ?
C44 N15 C28 124.31(18) 2_576 . ?
C27 N16 C31 122.47(18) . . ?
C27 N16 C29 112.46(18) . . ?
C31 N16 C29 124.18(19) . . ?
C30 N17 C32 123.36(18) . . ?
C30 N17 C29 112.30(18) . . ?
C32 N17 C29 123.29(17) . . ?
C30 N18 C28 112.46(17) . . ?
C30 N18 C43 122.73(18) . 2_576 ?
C28 N18 C43 123.57(18) . 2_576 ?
C33 N19 C31 123.08(19) . . ?
C33 N19 C34 112.61(18) . . ?
C31 N19 C34 123.23(18) . . ?
C33 N20 C35 112.94(18) . . ?
C33 N20 C37 123.25(19) . . ?
C35 N20 C37 123.24(19) . . ?
C36 N21 C38 122.88(18) . . ?
C36 N21 C35 112.30(18) . . ?
C38 N21 C35 123.23(17) . . ?
C36 N22 C32 122.08(18) . . ?
C36 N22 C34 112.10(17) . . ?
C32 N22 C34 122.74(17) . . ?
C39 N23 C40 111.98(18) . . ?
C39 N23 C37 121.17(18) . . ?
C40 N23 C37 122.76(18) . . ?
C39 N24 C43 122.75(18) . . ?
C39 N24 C41 112.35(18) . . ?
C43 N24 C41 124.86(18) . . ?
C42 N25 C44 120.81(19) . . ?
C42 N25 C41 112.01(18) . . ?
C44 N25 C41 123.69(19) . . ?
C42 N26 C38 122.43(19) . . ?
C42 N26 C40 113.05(18) . . ?
C38 N26 C40 124.42(18) . . ?
O22A N27 O23A 136.9(13) . . ?
O23B N27 O21B 126.3(6) . . ?
O23B N27 O22B 120.2(6) . . ?
O21B N27 O22B 113.3(5) . . ?
O22A N27 O21A 115.3(11) . . ?
O23A N27 O21A 107.4(10) . . ?
O24B N28 O26 124.7(3) . . ?
O26 N28 O25A 141.6(4) . . ?
O24B N28 O25B 122.1(3) . . ?
O26 N28 O25B 112.8(3) . . ?
O26 N28 O24A 108.9(3) . . ?
O25A N28 O24A 108.9(4) . . ?
C2 C1 N1 111.83(19) . . ?
C2 C1 H1C 109.3 . . ?
N1 C1 H1C 109.3 . . ?
C2 C1 H1D 109.3 . . ?
N1 C1 H1D 109.3 . . ?
H1C C1 H1D 107.9 . . ?
O2 C2 O1 124.9(2) . . ?
O2 C2 C1 123.3(2) . . ?
O1 C2 C1 111.81(19) . . ?
N1 C3 C4 111.31(18) . . ?
N1 C3 H3A 109.4 . . ?
C4 C3 H3A 109.4 . . ?
N1 C3 H3B 109.4 . . ?
C4 C3 H3B 109.4 . . ?
H3A C3 H3B 108.0 . . ?
O4 C4 O3 121.0(2) . . ?
O4 C4 C3 123.1(2) . . ?
O3 C4 C3 115.9(2) . . ?
O5 C5 N2 126.64(19) . . ?
O5 C5 N3 125.45(19) . . ?
N2 C5 N3 107.89(18) . . ?
N2 C6 N5 115.41(17) . . ?
N2 C6 C7 102.86(16) . . ?
N5 C6 C7 103.35(16) . . ?
N2 C6 H6 111.5 . . ?
N5 C6 H6 111.5 . . ?
C7 C6 H6 111.5 . . ?
N4 C7 N3 115.40(17) . . ?
N4 C7 C6 102.96(16) . . ?
N3 C7 C6 103.41(16) . . ?
N4 C7 H7 111.5 . . ?
N3 C7 H7 111.5 . . ?
C6 C7 H7 111.5 . . ?
O6 C8 N5 126.3(2) . . ?
O6 C8 N4 125.90(19) . . ?
N5 C8 N4 107.71(18) . . ?
N6 C9 N3 114.04(18) . . ?
N6 C9 H9A 108.7 . . ?
N3 C9 H9A 108.7 . . ?
N6 C9 H9B 108.7 . . ?
N3 C9 H9B 108.7 . . ?
H9A C9 H9B 107.6 . . ?
N4 C10 N9 113.95(17) . . ?
N4 C10 H10A 108.8 . . ?
N9 C10 H10A 108.8 . . ?
N4 C10 H10B 108.8 . . ?
N9 C10 H10B 108.8 . . ?
H10A C10 H10B 107.7 . . ?
O7 C11 N6 126.4(2) . . ?
O7 C11 N7 124.9(2) . . ?
N6 C11 N7 108.64(18) . . ?
N9 C12 N6 114.45(17) . . ?
N9 C12 C13 103.99(16) . . ?
N6 C12 C13 103.16(16) . . ?
N9 C12 H12 111.6 . . ?
N6 C12 H12 111.6 . . ?
C13 C12 H12 111.6 . . ?
N8 C13 N7 114.89(17) . . ?
N8 C13 C12 103.14(16) . . ?
N7 C13 C12 103.30(16) . . ?
N8 C13 H13A 111.6 . . ?
N7 C13 H13A 111.6 . . ?
C12 C13 H13A 111.6 . . ?
O8 C14 N8 126.4(2) . . ?
O8 C14 N9 125.1(2) . . ?
N8 C14 N9 108.51(18) . . ?
N10 C15 N7 114.45(17) . . ?
N10 C15 H15A 108.6 . . ?
N7 C15 H15A 108.6 . . ?
N10 C15 H15B 108.6 . . ?
N7 C15 H15B 108.6 . . ?
H15A C15 H15B 107.6 . . ?
N8 C16 N13 112.79(16) . . ?
N8 C16 H16A 109.0 . . ?
N13 C16 H16A 109.0 . . ?
N8 C16 H16B 109.0 . . ?
N13 C16 H16B 109.0 . . ?
H16A C16 H16B 107.8 . . ?
O9 C17 N11 126.7(2) . . ?
O9 C17 N10 125.0(2) . . ?
N11 C17 N10 108.34(17) . . ?
N10 C18 N13 114.40(17) . . ?
N10 C18 C19 103.38(16) . . ?
N13 C18 C19 103.49(16) . . ?
N10 C18 H18 111.7 . . ?
N13 C18 H18 111.7 . . ?
C19 C18 H18 111.7 . . ?
N11 C19 N12 115.92(17) . . ?
N11 C19 C18 103.08(16) . . ?
N12 C19 C18 102.66(16) . . ?
N11 C19 H19 111.5 . . ?
N12 C19 H19 111.5 . . ?
C18 C19 H19 111.5 . . ?
O10 C20 N13 125.5(2) . . ?
O10 C20 N12 125.5(2) . . ?
N13 C20 N12 108.95(17) . . ?
N5 C21 N11 113.18(17) 2_665 . ?
N5 C21 H21A 108.9 2_665 . ?
N11 C21 H21A 108.9 . . ?
N5 C21 H21B 108.9 2_665 . ?
N11 C21 H21B 108.9 . . ?
H21A C21 H21B 107.8 . . ?
N12 C22 N2 113.47(17) . 2_665 ?
N12 C22 H22A 108.9 . . ?
N2 C22 H22A 108.9 2_665 . ?
N12 C22 H22B 108.9 . . ?
N2 C22 H22B 108.9 2_665 . ?
H22A C22 H22B 107.7 . . ?
C24 C23 N14 112.11(18) . . ?
C24 C23 H23A 109.2 . . ?
N14 C23 H23A 109.2 . . ?
C24 C23 H23B 109.2 . . ?
N14 C23 H23B 109.2 . . ?
H23A C23 H23B 107.9 . . ?
O12 C24 O11 124.8(2) . . ?
O12 C24 C23 123.4(2) . . ?
O11 C24 C23 111.74(19) . . ?
N14 C25 C26 111.09(17) . . ?
N14 C25 H25A 109.4 . . ?
C26 C25 H25A 109.4 . . ?
N14 C25 H25B 109.4 . . ?
C26 C25 H25B 109.4 . . ?
H25A C25 H25B 108.0 . . ?
O14 C26 O13 121.8(2) . . ?
O14 C26 C25 122.9(2) . . ?
O13 C26 C25 115.34(18) . . ?
O15 C27 N15 126.2(2) . . ?
O15 C27 N16 125.5(2) . . ?
N15 C27 N16 108.24(18) . . ?
N18 C28 N15 115.45(18) . . ?
N18 C28 C29 103.42(17) . . ?
N15 C28 C29 103.41(17) . . ?
N18 C28 H28 111.3 . . ?
N15 C28 H28 111.3 . . ?
C29 C28 H28 111.3 . . ?
N16 C29 N17 115.21(17) . . ?
N16 C29 C28 103.27(17) . . ?
N17 C29 C28 103.26(17) . . ?
N16 C29 H29 111.5 . . ?
N17 C29 H29 111.5 . . ?
C28 C29 H29 111.5 . . ?
O16 C30 N18 125.88(19) . . ?
O16 C30 N17 125.7(2) . . ?
N18 C30 N17 108.33(18) . . ?
N19 C31 N16 114.39(18) . . ?
N19 C31 H31C 108.7 . . ?
N16 C31 H31C 108.7 . . ?
N19 C31 H31D 108.7 . . ?
N16 C31 H31D 108.7 . . ?
H31C C31 H31D 107.6 . . ?
N22 C32 N17 113.24(17) . . ?
N22 C32 H32C 108.9 . . ?
N17 C32 H32C 108.9 . . ?
N22 C32 H32D 108.9 . . ?
N17 C32 H32D 108.9 . . ?
H32C C32 H32D 107.7 . . ?
O17 C33 N20 126.6(2) . . ?
O17 C33 N19 125.7(2) . . ?
N20 C33 N19 107.71(19) . . ?
N19 C34 N22 113.46(17) . . ?
N19 C34 C35 103.59(17) . . ?
N22 C34 C35 103.34(17) . . ?
N19 C34 H34 111.9 . . ?
N22 C34 H34 111.9 . . ?
C35 C34 H34 111.9 . . ?
N21 C35 N20 115.17(18) . . ?
N21 C35 C34 103.22(16) . . ?
N20 C35 C34 102.97(17) . . ?
N21 C35 H35 111.6 . . ?
N20 C35 H35 111.6 . . ?
C34 C35 H35 111.6 . . ?
O18 C36 N22 125.3(2) . . ?
O18 C36 N21 126.2(2) . . ?
N22 C36 N21 108.47(18) . . ?
N23 C37 N20 112.71(17) . . ?
N23 C37 H37A 109.0 . . ?
N20 C37 H37A 109.0 . . ?
N23 C37 H37B 109.0 . . ?
N20 C37 H37B 109.0 . . ?
H37A C37 H37B 107.8 . . ?
N26 C38 N21 113.17(18) . . ?
N26 C38 H38A 108.9 . . ?
N21 C38 H38A 108.9 . . ?
N26 C38 H38B 108.9 . . ?
N21 C38 H38B 108.9 . . ?
H38A C38 H38B 107.8 . . ?
O19 C39 N23 126.4(2) . . ?
O19 C39 N24 125.5(2) . . ?
N23 C39 N24 108.10(18) . . ?
N26 C40 N23 115.49(18) . . ?
N26 C40 C41 103.13(17) . . ?
N23 C40 C41 103.41(17) . . ?
N26 C40 H40 111.4 . . ?
N23 C40 H40 111.4 . . ?
C41 C40 H40 111.4 . . ?
N24 C41 N25 115.93(18) . . ?
N24 C41 C40 102.98(17) . . ?
N25 C41 C40 103.02(17) . . ?
N24 C41 H41 111.4 . . ?
N25 C41 H41 111.4 . . ?
C40 C41 H41 111.4 . . ?
O20 C42 N26 126.2(2) . . ?
O20 C42 N25 126.0(2) . . ?
N26 C42 N25 107.73(19) . . ?
N24 C43 N18 114.38(17) . 2_576 ?
N24 C43 H43A 108.7 . . ?
N18 C43 H43A 108.7 2_576 . ?
N24 C43 H43B 108.7 . . ?
N18 C43 H43B 108.7 2_576 . ?
H43A C43 H43B 107.6 . . ?
N15 C44 N25 113.09(18) 2_576 . ?
N15 C44 H44A 109.0 2_576 . ?
N25 C44 H44A 109.0 . . ?
N15 C44 H44B 109.0 2_576 . ?
N25 C44 H44B 109.0 . . ?
H44A C44 H44B 107.8 . . ?

loop_
_geom_bond_atom_site_label_1
_geom_bond_atom_site_label_2
_geom_bond_distance
_geom_bond_site_symmetry_2
_geom_bond_publ_flag
O1 C2 1.310(3) . ?
O1 H1 0.9955 . ?
O2 C2 1.215(3) . ?
O3 C4 1.317(3) . ?
O3 H3 0.9936 . ?
O4 C4 1.215(3) . ?
O5 C5 1.226(2) . ?
O6 C8 1.220(3) . ?
O7 C11 1.226(3) . ?
O8 C14 1.225(3) . ?
O9 C17 1.226(3) . ?
O10 C20 1.231(2) . ?
O11 C24 1.313(3) . ?
O11 H11 0.8218 . ?
O12 C24 1.219(3) . ?
O13 C26 1.315(3) . ?
O13 H13 0.9211 . ?
O14 C26 1.209(3) . ?
O15 C27 1.228(3) . ?
O16 C30 1.230(3) . ?
O17 C33 1.222(3) . ?
O18 C36 1.230(3) . ?
O19 C39 1.221(3) . ?
O20 C42 1.217(3) . ?
O21A N27 1.386(10) . ?
O21B N27 1.201(5) . ?
O22A N27 1.075(11) . ?
O22B N27 1.289(5) . ?
O23A N27 1.176(13) . ?
O23B N27 1.153(6) . ?
O24A N28 1.406(6) . ?
O24B N28 1.192(4) . ?
O25A N28 1.234(6) . ?
O25B N28 1.279(4) . ?
O26 N28 1.227(3) . ?
O27 H27A 0.9543 . ?
O27 H27B 0.9014 . ?
O28 H28A 0.9473 . ?
O28 H28B 0.9204 . ?
O29 H29A 0.9002 . ?
O29 H29B 0.8966 . ?
O30 H30A 0.9731 . ?
O30 H30B 0.9182 . ?
O31 H31A 0.9408 . ?
O31 H31B 0.9306 . ?
O32 H32A 0.9658 . ?
O32 H32B 0.9890 . ?
N1 C3 1.485(3) . ?
N1 C1 1.494(3) . ?
N1 H1A 0.9068 . ?
N1 H1B 0.8886 . ?
N2 C5 1.367(3) . ?
N2 C22 1.447(3) 2_665 ?
N2 C6 1.450(3) . ?
N3 C5 1.377(3) . ?
N3 C9 1.447(3) . ?
N3 C7 1.459(3) . ?
N4 C8 1.373(3) . ?
N4 C10 1.438(3) . ?
N4 C7 1.446(3) . ?
N5 C8 1.372(3) . ?
N5 C21 1.448(3) 2_665 ?
N5 C6 1.452(3) . ?
N6 C11 1.358(3) . ?
N6 C9 1.442(3) . ?
N6 C12 1.453(3) . ?
N7 C11 1.368(3) . ?
N7 C15 1.447(3) . ?
N7 C13 1.455(3) . ?
N8 C14 1.368(3) . ?
N8 C13 1.446(3) . ?
N8 C16 1.448(3) . ?
N9 C14 1.375(3) . ?
N9 C12 1.444(3) . ?
N9 C10 1.450(3) . ?
N10 C17 1.371(3) . ?
N10 C15 1.441(3) . ?
N10 C18 1.445(3) . ?
N11 C17 1.365(3) . ?
N11 C19 1.452(3) . ?
N11 C21 1.453(3) . ?
N12 C20 1.366(3) . ?
N12 C22 1.445(3) . ?
N12 C19 1.454(3) . ?
N13 C20 1.355(3) . ?
N13 C16 1.450(3) . ?
N13 C18 1.455(3) . ?
N14 C25 1.483(3) . ?
N14 C23 1.489(3) . ?
N14 H14A 0.9510 . ?
N14 H14B 0.9700 . ?
N15 C27 1.368(3) . ?
N15 C44 1.449(3) 2_576 ?
N15 C28 1.450(3) . ?
N16 C27 1.370(3) . ?
N16 C31 1.441(3) . ?
N16 C29 1.451(3) . ?
N17 C30 1.369(3) . ?
N17 C32 1.446(3) . ?
N17 C29 1.454(3) . ?
N18 C30 1.368(3) . ?
N18 C28 1.450(3) . ?
N18 C43 1.458(3) 2_576 ?
N19 C33 1.374(3) . ?
N19 C31 1.437(3) . ?
N19 C34 1.445(3) . ?
N20 C33 1.364(3) . ?
N20 C35 1.452(3) . ?
N20 C37 1.452(3) . ?
N21 C36 1.367(3) . ?
N21 C38 1.445(3) . ?
N21 C35 1.447(3) . ?
N22 C36 1.359(3) . ?
N22 C32 1.443(3) . ?
N22 C34 1.452(3) . ?
N23 C39 1.366(3) . ?
N23 C40 1.449(3) . ?
N23 C37 1.450(3) . ?
N24 C39 1.380(3) . ?
N24 C43 1.438(3) . ?
N24 C41 1.447(3) . ?
N25 C42 1.378(3) . ?
N25 C44 1.450(3) . ?
N25 C41 1.453(3) . ?
N26 C42 1.368(3) . ?
N26 C38 1.439(3) . ?
N26 C40 1.444(3) . ?
C1 C2 1.492(3) . ?
C1 H1C 0.9700 . ?
C1 H1D 0.9700 . ?
C3 C4 1.501(3) . ?
C3 H3A 0.9700 . ?
C3 H3B 0.9700 . ?
C6 C7 1.552(3) . ?
C6 H6 0.9800 . ?
C7 H7 0.9800 . ?
C9 H9A 0.9700 . ?
C9 H9B 0.9700 . ?
C10 H10A 0.9700 . ?
C10 H10B 0.9700 . ?
C12 C13 1.549(3) . ?
C12 H12 0.9800 . ?
C13 H13A 0.9800 . ?
C15 H15A 0.9700 . ?
C15 H15B 0.9700 . ?
C16 H16A 0.9700 . ?
C16 H16B 0.9700 . ?
C18 C19 1.554(3) . ?
C18 H18 0.9800 . ?
C19 H19 0.9800 . ?
C21 N5 1.448(3) 2_665 ?
C21 H21A 0.9700 . ?
C21 H21B 0.9700 . ?
C22 N2 1.447(3) 2_665 ?
C22 H22A 0.9700 . ?
C22 H22B 0.9700 . ?
C23 C24 1.487(3) . ?
C23 H23A 0.9700 . ?
C23 H23B 0.9700 . ?
C25 C26 1.508(3) . ?
C25 H25A 0.9700 . ?
C25 H25B 0.9700 . ?
C28 C29 1.549(3) . ?
C28 H28 0.9800 . ?
C29 H29 0.9800 . ?
C31 H31C 0.9700 . ?
C31 H31D 0.9700 . ?
C32 H32C 0.9700 . ?
C32 H32D 0.9700 . ?
C34 C35 1.545(3) . ?
C34 H34 0.9800 . ?
C35 H35 0.9800 . ?
C37 H37A 0.9700 . ?
C37 H37B 0.9700 . ?
C38 H38A 0.9700 . ?
C38 H38B 0.9700 . ?
C40 C41 1.556(3) . ?
C40 H40 0.9800 . ?
C41 H41 0.9800 . ?
C43 N18 1.458(3) 2_576 ?
C43 H43A 0.9700 . ?
C43 H43B 0.9700 . ?
C44 N15 1.449(3) 2_576 ?
C44 H44A 0.9700 . ?
C44 H44B 0.9700 . ?

loop_
_geom_hbond_atom_site_label_D
_geom_hbond_atom_site_label_H
_geom_hbond_atom_site_label_A
_geom_hbond_distance_DH
_geom_hbond_distance_HA
_geom_hbond_distance_DA
_geom_hbond_angle_DHA
_geom_hbond_site_symmetry_A
N1 H1A O5 0.91 2.10 2.887(2) 145.1 .
N1 H1B O27 0.89 1.86 2.725(3) 163.9 .
O1 H1 O2 1.00 1.63 2.627(2) 174.4 2_665
O3 H3 O28 0.99 1.60 2.572(3) 166.0 .
N14 H14A O15 0.95 1.95 2.852(2) 158.1 .
N14 H14B O30 0.97 1.73 2.669(3) 162.0 .
O11 H11 O12 0.82 1.80 2.613(2) 172.8 2_576
O13 H13 O31 0.92 1.68 2.582(2) 163.8 .
O27 H27A O7 0.95 1.77 2.687(2) 160.5 .
O27 H27B O10 0.90 1.84 2.702(2) 160.1 1_455
O28 H28A O24A 0.95 1.80 2.656(5) 148.8 1_465
O28 H28B O24B 0.92 2.05 2.916(6) 155.9 2_665
O28 H28B O25A 0.92 2.08 2.949(12) 157.5 2_665
O29 H29A O4 0.90 1.96 2.821(2) 159.6 .
O29 H29B O9 0.90 2.05 2.881(2) 153.2 .
O30 H30A O16 0.97 1.83 2.767(2) 161.4 1_655
O30 H30B O32 0.92 1.88 2.702(3) 147.8 .
O31 H31A O18 0.94 1.81 2.738(2) 166.6 2_576
O31 H31B O32 0.93 2.18 2.930(3) 137.3 2_676
O32 H32A O21A 0.97 1.71 2.646(8) 162.7 .
O32 H32B O21A 0.99 2.06 2.771(10) 126.9 2_666
O32 H32B O21B 0.99 2.07 2.934(5) 144.8 2_666
